data_8101470
loop_
_publ_author_name
'Podlaha, J.'
'C\'isa\<rov\'a, I.'
'Hol\'y, P.'
'Z\'avada, J.'

_publ_section_title
;
Crystal structure of 1,2,3,4,5,6-hexakis(2'-carboxyethyl)benzene dihydrate, 
C24H30O12 &#x00B7; 2H2O
;
_journal_issue 2
_journal_name_full 'Zeitschrift f\"ur Kristallographie - New Crystal Structures'
_journal_page_first 183
_journal_page_last 184
_journal_volume 214
_journal_year 1999
_chemical_formula_sum 'C12 H17 O7'
_chemical_formula_weight 273.26
_space_group_IT_number 2
_symmetry_cell_setting monoclinic
_symmetry_space_group_name_Hall '-P 1'
_symmetry_space_group_name_H-M 'P -1'
_cell_angle_alpha 91.241(6)
_cell_angle_beta 109.179(6)
_cell_angle_gamma 116.508(4)
_cell_formula_units_Z 2
_cell_length_a 9.2282(4)
_cell_length_b 9.2902(6)
_cell_length_c 9.5154(9)
_cell_measurement_temperature 293(2)
_cell_volume 675.69(8)
_diffrn_ambient_temperature 293(2)
_exptl_crystal_density_diffrn 1.343
_refine_ls_R_factor_obs 0.0503
_refine_ls_wR_factor_obs 0.1346
_cod_database_code 8101470

loop_
_symmetry_equiv_pos_as_xyz
'x, y, z'
'-x, -y, -z'

loop_
_atom_site_aniso_label
_atom_site_aniso_U_11
_atom_site_aniso_U_22
_atom_site_aniso_U_33
_atom_site_aniso_U_23
_atom_site_aniso_U_13
_atom_site_aniso_U_12
O1 0.127(2) 0.0345(8) 0.0536(10) 0.0166(7) 0.0220(10) 0.0236(9)
O11 0.0467(7) 0.0253(6) 0.0414(7) 0.0063(5) 0.0031(5) 0.0099(5)
O12 0.0463(8) 0.0334(7) 0.0623(9) 0.0216(6) 0.0006(7) 0.0105(6)
O21 0.0855(11) 0.0332(7) 0.0401(7) -0.0003(6) -0.0049(7) 0.0271(7)
O22 0.0599(8) 0.0355(7) 0.0342(7) 0.0098(5) 0.0027(6) 0.0177(6)
O31 0.234(3) 0.120(2) 0.0400(10) 0.0245(10) 0.0348(14) 0.135(2)
O32 0.117(2) 0.0515(9) 0.0544(10) 0.0147(7) 0.0151(10) 0.0556(10)
C1 0.0294(7) 0.0197(6) 0.0301(7) 0.0062(5) 0.0083(6) 0.0105(6)
C2 0.0290(7) 0.0235(7) 0.0258(7) 0.0042(5) 0.0056(6) 0.0109(6)
C3 0.0320(7) 0.0235(7) 0.0266(7) 0.0080(5) 0.0080(6) 0.0138(6)
C11 0.0364(8) 0.0200(7) 0.0331(8) 0.0058(6) 0.0103(6) 0.0126(6)
C12 0.0379(8) 0.0236(7) 0.0451(9) 0.0096(6) 0.0136(7) 0.0132(6)
C13 0.0368(8) 0.0261(7) 0.0338(8) 0.0089(6) 0.0130(6) 0.0129(6)
C21 0.0341(8) 0.0268(7) 0.0262(7) 0.0031(6) 0.0034(6) 0.0115(6)
C22 0.0389(8) 0.0344(8) 0.0290(8) 0.0042(6) 0.0056(7) 0.0173(7)
C23 0.0450(9) 0.0333(8) 0.0289(8) 0.0060(6) 0.0092(7) 0.0202(7)
C31 0.0422(9) 0.0295(8) 0.0283(7) 0.0109(6) 0.0102(6) 0.0191(7)
C32 0.0517(10) 0.0463(10) 0.0360(9) 0.0124(7) 0.0098(8) 0.0319(9)
C33 0.0632(12) 0.0464(10) 0.0351(9) 0.0058(8) 0.0003(8) 0.0354(10)

loop_
_atom_site_label
_atom_site_type_symbol
_atom_site_fract_x
_atom_site_fract_y
_atom_site_fract_z
_atom_site_U_iso_or_equiv
_atom_site_thermal_displace_type
_atom_site_occupancy
_atom_site_calc_flag
_atom_site_refinement_flags
_atom_site_disorder_group
O1 O 0.3306(3) 0.9145(2) -0.1696(2) 0.0811(7) Uani 1 d . .
H1A H 0.3759(55) 1.0185(57) -0.1202(47) 0.130(14) Uiso 1 d . .
H1B H 0.3342(69) 0.8939(67) -0.2623(60) 0.176(21) Uiso 1 d . .
O11 O 0.4937(2) 0.73688(14) 0.09110(15) 0.0447(3) Uani 1 d . .
O12 O 0.2344(2) 0.6364(2) -0.0942(2) 0.0564(4) Uani 1 d . .
H12 H 0.2736(38) 0.7394(38) -0.1104(33) 0.079(8) Uiso 1 d . .
O21 O 0.3321(2) 0.4456(2) 0.6092(2) 0.0618(5) Uani 1 d . .
O22 O 0.2596(2) 0.1902(2) 0.6368(2) 0.0496(4) Uani 1 d . .
H22 H 0.3507(40) 0.2436(38) 0.7328(36) 0.088(9) Uiso 1 d . .
O31 O 0.3148(4) -0.1837(3) 0.5460(2) 0.1159(10) Uani 1 d . .
O32 O 0.3117(3) -0.3659(2) 0.3971(2) 0.0730(6) Uani 1 d . .
H32 H 0.3194(48) -0.4204(48) 0.4849(42) 0.117(12) Uiso 1 d . .
C1 C 0.0608(2) 0.1698(2) 0.0215(2) 0.0278(3) Uani 1 d . .
C2 C 0.1050(2) 0.0985(2) 0.1454(2) 0.0282(3) Uani 1 d . .
C3 C 0.0429(2) -0.0716(2) 0.1247(2) 0.0280(3) Uani 1 d . .
C11 C 0.1262(2) 0.3537(2) 0.0435(2) 0.0310(3) Uani 1 d . .
H11A H 0.1369(2) 0.3938(2) 0.1433(2) 0.037 Uiso 1 calc R .
H11B H 0.0416(2) 0.3755(2) -0.0314(2) 0.037 Uiso 1 calc R .
C12 C 0.3042(2) 0.4460(2) 0.0282(2) 0.0367(4) Uani 1 d . .
H12A H 0.3935(2) 0.4450(2) 0.1167(2) 0.044 Uiso 1 calc R .
H12B H 0.3008(2) 0.3885(2) -0.0601(2) 0.044 Uiso 1 calc R .
C13 C 0.3541(2) 0.6204(2) 0.0127(2) 0.0332(3) Uani 1 d . .
C21 C 0.2225(2) 0.2046(2) 0.3031(2) 0.0326(3) Uani 1 d . .
H21A H 0.3018(2) 0.3124(2) 0.2935(2) 0.039 Uiso 1 calc R .
H21B H 0.2924(2) 0.1563(2) 0.3585(2) 0.039 Uiso 1 calc R .
C22 C 0.1205(2) 0.2242(2) 0.3954(2) 0.0364(4) Uani 1 d . .
H22A H 0.0708(2) 0.2939(2) 0.3542(2) 0.044 Uiso 1 calc R .
H22B H 0.0259(2) 0.1180(2) 0.3906(2) 0.044 Uiso 1 calc R .
C23 C 0.2456(2) 0.3000(2) 0.5566(2) 0.0365(4) Uani 1 d . .
C31 C 0.0876(2) -0.1498(2) 0.2598(2) 0.0334(3) Uani 1 d . .
H31A H -0.0096(2) -0.2586(2) 0.2430(2) 0.040 Uiso 1 calc R .
H31B H 0.1032(2) -0.0849(2) 0.3500(2) 0.040 Uiso 1 calc R .
C32 C 0.2537(3) -0.1637(2) 0.2872(2) 0.0431(4) Uani 1 d . .
H32A H 0.2380(3) -0.2309(2) 0.1984(2) 0.052 Uiso 1 calc R .
H32B H 0.3514(3) -0.0555(2) 0.3030(2) 0.052 Uiso 1 calc R .
C33 C 0.2937(3) -0.2385(2) 0.4228(2) 0.0497(5) Uani 1 d . .

loop_
_geom_bond_atom_site_label_1
_geom_bond_atom_site_label_2
_geom_bond_distance
_geom_bond_site_symmetry_2
_geom_bond_publ_flag
O1 H1B 0.91(5) . ?
O1 H1A 0.91(5) . ?
O1 H12 1.65(3) . ?
O1 O12 2.536(2) . ?
O1 O31 2.774(3) 1_564 ?
O11 C13 1.215(2) . ?
O12 H12 0.90(3) . ?
O12 C13 1.301(2) . ?
O21 C23 1.209(2) . ?
O22 H22 0.94(3) . ?
O22 C23 1.314(2) . ?
O22 O11 2.650(2) 2_666 ?
O31 C33 1.186(3) . ?
O32 H32 0.99(4) . ?
O32 C33 1.295(2) . ?
O32 O21 2.716(2) 1_545 ?
C1 C2 1.398(2) . ?
C1 C3 1.406(2) 2 ?
C1 C11 1.519(2) . ?
C2 C3 1.403(2) . ?
C2 C21 1.521(2) . ?
C3 C1 1.406(2) 2 ?
C3 C31 1.520(2) . ?
C11 C12 1.537(2) . ?
C12 C13 1.499(2) . ?
C21 C22 1.542(2) . ?
C22 C23 1.498(2) . ?
C31 C32 1.533(2) . ?
C32 C33 1.496(2) . ?
